data_2223372
loop_
_publ_author_name
'Br\"uning, J\"urgen'
'Bats, Jan W.'
'Schmidt, Martin U.'

_publ_section_title
;
 2-Aminoterephthalic acid dimethyl ester
;
_journal_coeditor_code FK2004
_journal_issue 10
_journal_name_full 'Acta Crystallographica Section E'
_journal_page_first o2468
_journal_page_last o2469
_journal_paper_doi 10.1107/S1600536809036095
_journal_volume 65
_journal_year 2009
_chemical_formula_iupac 'C10 H11 N O4'
_chemical_formula_moiety 'C10 H11 N O4'
_chemical_formula_sum 'C10 H11 N O4'
_chemical_formula_weight 209.20
_chemical_name_common
;
Dimethyl-2-amino-terephthalate
;
_chemical_name_systematic
;
2-Aminoterephthalic acid dimethyl ester
;
_space_group_IT_number 14
_symmetry_cell_setting monoclinic
_symmetry_space_group_name_Hall '-P 2ybc'
_symmetry_space_group_name_H-M 'P 1 21/c 1'
_atom_sites_solution_hydrogens geom
_atom_sites_solution_primary direct
_atom_sites_solution_secondary difmap
_audit_creation_method SHELXL97
_cell_angle_alpha 90.00
_cell_angle_beta 93.88(5)
_cell_angle_gamma 90.00
_cell_formula_units_Z 4
_cell_length_a 4.7721(12)
_cell_length_b 16.928(5)
_cell_length_c 11.841(5)
_cell_measurement_reflns_used 57
_cell_measurement_temperature 166(2)
_cell_measurement_theta_max 23
_cell_measurement_theta_min 3
_cell_volume 954.3(6)
_computing_cell_refinement 'SAINT (Siemens, 1995)'
_computing_data_collection 'SMART (Siemens, 1995)'
_computing_data_reduction 'SAINT (Siemens, 1995)'
_computing_molecular_graphics 'Mercury (Macrae <i>et al.</i>,  2008)'
_computing_publication_material 'publCIF (Westrip, 2009)'
_computing_structure_refinement 'SHELXL97 (Sheldrick, 2008)'
_computing_structure_solution 'SHELXS97 (Sheldrick, 2008)'
_diffrn_ambient_temperature 166(2)
_diffrn_measured_fraction_theta_full 1.000
_diffrn_measured_fraction_theta_max 1.000
_diffrn_measurement_device_type 'Siemens SMART 1K CCD'
_diffrn_measurement_method \w
_diffrn_radiation_monochromator graphite
_diffrn_radiation_source 'normal-focus sealed tube'
_diffrn_radiation_type MoK\a
_diffrn_radiation_wavelength 0.71073
_diffrn_reflns_av_R_equivalents 0.1400
_diffrn_reflns_av_sigmaI/netI 0.0958
_diffrn_reflns_limit_h_max 5
_diffrn_reflns_limit_h_min -5
_diffrn_reflns_limit_k_max 20
_diffrn_reflns_limit_k_min -20
_diffrn_reflns_limit_l_max 14
_diffrn_reflns_limit_l_min -14
_diffrn_reflns_number 11829
_diffrn_reflns_theta_full 25.00
_diffrn_reflns_theta_max 25.00
_diffrn_reflns_theta_min 2.10
_diffrn_standards_decay_% 0.0
_diffrn_standards_interval_time 1200
_diffrn_standards_number 62
_exptl_absorpt_coefficient_mu 0.114
_exptl_absorpt_correction_T_max 0.995
_exptl_absorpt_correction_T_min 0.760
_exptl_absorpt_correction_type multi-scan
_exptl_absorpt_process_details '(SADABS; Bruker, 2000)'
_exptl_crystal_colour colourless
_exptl_crystal_density_diffrn 1.456
_exptl_crystal_density_method 'not measured'
_exptl_crystal_description plate
_exptl_crystal_F_000 440
_exptl_crystal_size_max 0.75
_exptl_crystal_size_mid 0.32
_exptl_crystal_size_min 0.04
_refine_diff_density_max 0.272
_refine_diff_density_min -0.241
_refine_ls_extinction_method none
_refine_ls_goodness_of_fit_ref 0.956
_refine_ls_hydrogen_treatment mixed
_refine_ls_matrix_type full
_refine_ls_number_parameters 146
_refine_ls_number_reflns 1687
_refine_ls_number_restraints 0
_refine_ls_restrained_S_all 0.956
_refine_ls_R_factor_all 0.1149
_refine_ls_R_factor_gt 0.0543
_refine_ls_shift/su_max 0.005
_refine_ls_shift/su_mean 0.001
_refine_ls_structure_factor_coef Fsqd
_refine_ls_weighting_details 'calc w = 1/[\s^2^(Fo^2^)+(0.06P)^2^] where P=(Fo^2^+2Fc^2^)/3'
_refine_ls_weighting_scheme calc
_refine_ls_wR_factor_gt 0.1169
_refine_ls_wR_factor_ref 0.1336
_reflns_number_gt 884
_reflns_number_total 1687
_reflns_threshold_expression I>2\s(I)
_cod_data_source_file fk2004.cif
_cod_data_source_block I
_cod_original_cell_volume 954.4(6)
_cod_original_sg_symbol_H-M 'P 21/c'
_cod_database_code 2223372
_cod_database_fobs_code 2223372

loop_
_symmetry_equiv_pos_as_xyz
'x, y, z'
'-x, y+1/2, -z+1/2'
'-x, -y, -z'
'x, -y-1/2, z-1/2'

loop_
_atom_site_type_symbol
_atom_site_label
_atom_site_fract_x
_atom_site_fract_y
_atom_site_fract_z
_atom_site_U_iso_or_equiv
_atom_site_adp_type
_atom_site_calc_flag
_atom_site_refinement_flags
_atom_site_occupancy
_atom_site_disorder_assembly
_atom_site_disorder_group
O O1 -0.2268(4) 0.60319(11) 0.30114(17) 0.0341(6) Uani d . 1 . .
O O2 -0.1912(5) 0.58551(12) 0.11612(18) 0.0421(7) Uani d . 1 . .
O O3 0.7681(5) 0.32502(11) 0.44342(17) 0.0328(6) Uani d . 1 . .
O O4 0.8629(4) 0.29952(12) 0.26489(18) 0.0333(6) Uani d . 1 . .
N N1 0.5292(7) 0.36927(18) 0.0986(3) 0.0402(8) Uani d . 1 . .
C C1 0.4228(7) 0.40860(18) 0.1867(3) 0.0280(8) Uani d . 1 . .
C C2 0.2108(7) 0.46595(17) 0.1622(3) 0.0298(8) Uani d . 1 . .
H H2A 0.1487 0.4762 0.0857 0.036 Uiso calc R 1 . .
C C3 0.0944(6) 0.50678(17) 0.2471(3) 0.0258(8) Uani d . 1 . .
C C4 0.1783(6) 0.49355(17) 0.3592(3) 0.0287(8) Uani d . 1 . .
H H4A 0.0967 0.5224 0.4175 0.034 Uiso calc R 1 . .
C C5 0.3823(6) 0.43779(17) 0.3851(2) 0.0277(8) Uani d . 1 . .
H H5A 0.4401 0.4281 0.4622 0.033 Uiso calc R 1 . .
C C6 0.5072(6) 0.39497(17) 0.3004(3) 0.0263(8) Uani d . 1 . .
C C7 -0.1217(7) 0.56897(17) 0.2121(3) 0.0281(8) Uani d . 1 . .
C C8 -0.4282(6) 0.66622(18) 0.2753(3) 0.0386(9) Uani d . 1 . .
H H8A -0.3290 0.7134 0.2514 0.058 Uiso calc R 1 . .
H H8B -0.5277 0.6785 0.3429 0.058 Uiso calc R 1 . .
H H8C -0.5636 0.6492 0.2142 0.058 Uiso calc R 1 . .
C C9 0.7296(7) 0.33575(17) 0.3320(3) 0.0267(8) Uani d . 1 . .
C C10 0.9869(7) 0.26942(18) 0.4801(3) 0.0381(9) Uani d . 1 . .
H H10A 0.9394 0.2170 0.4495 0.057 Uiso calc R 1 . .
H H10B 1.0030 0.2670 0.5630 0.057 Uiso calc R 1 . .
H H10C 1.1661 0.2867 0.4527 0.057 Uiso calc R 1 . .
H H1A 0.702(9) 0.348(2) 0.120(3) 0.074(14) Uiso d . 1 . .
H H1B 0.482(7) 0.385(2) 0.023(3) 0.059(12) Uiso d . 1 . .

loop_
_atom_site_aniso_label
_atom_site_aniso_U_11
_atom_site_aniso_U_22
_atom_site_aniso_U_33
_atom_site_aniso_U_12
_atom_site_aniso_U_13
_atom_site_aniso_U_23
O1 0.0400(15) 0.0187(12) 0.0440(14) 0.0105(11) 0.0066(11) 0.0034(10)
O2 0.0606(18) 0.0258(14) 0.0392(15) 0.0091(12) -0.0009(12) 0.0034(11)
O3 0.0391(13) 0.0174(11) 0.0416(14) 0.0065(11) 0.0000(11) 0.0041(10)
O4 0.0396(14) 0.0177(12) 0.0431(14) 0.0031(11) 0.0068(11) -0.0042(10)
N1 0.049(2) 0.0357(19) 0.0361(19) 0.0125(16) 0.0027(17) -0.0045(15)
C1 0.032(2) 0.0169(17) 0.0351(19) -0.0029(16) 0.0028(16) -0.0014(14)
C2 0.034(2) 0.0208(18) 0.0347(19) -0.0019(16) 0.0017(16) 0.0027(15)
C3 0.0273(19) 0.0148(17) 0.0354(19) -0.0035(15) 0.0038(15) 0.0009(14)
C4 0.037(2) 0.0129(17) 0.036(2) -0.0012(16) 0.0058(16) -0.0015(14)
C5 0.035(2) 0.0139(17) 0.0334(18) -0.0036(15) -0.0004(15) 0.0010(14)
C6 0.0305(19) 0.0109(16) 0.0376(19) -0.0015(14) 0.0029(16) -0.0005(14)
C7 0.034(2) 0.0133(18) 0.037(2) -0.0050(15) 0.0053(17) 0.0005(16)
C8 0.040(2) 0.0197(19) 0.056(2) 0.0112(16) -0.0004(18) 0.0031(16)
C9 0.035(2) 0.0127(17) 0.0329(19) -0.0090(15) 0.0039(16) -0.0007(14)
C10 0.041(2) 0.0234(18) 0.049(2) 0.0059(17) -0.0031(17) 0.0051(17)

loop_
_atom_type_symbol
_atom_type_description
_atom_type_scat_dispersion_real
_atom_type_scat_dispersion_imag
_atom_type_scat_source
C C 0.0033 0.0016 'International Tables Vol C Tables 4.2.6.8 and 6.1.1.4'
H H 0.0000 0.0000 'International Tables Vol C Tables 4.2.6.8 and 6.1.1.4'
N N 0.0061 0.0033 'International Tables Vol C Tables 4.2.6.8 and 6.1.1.4'
O O 0.0106 0.0060 'International Tables Vol C Tables 4.2.6.8 and 6.1.1.4'

loop_
_geom_angle_atom_site_label_1
_geom_angle_atom_site_label_2
_geom_angle_atom_site_label_3
_geom_angle_site_symmetry_1
_geom_angle_site_symmetry_3
_geom_angle
_geom_angle_publ_flag
C7 O1 C8 . . 115.6(2) ?
C9 O3 C10 . . 115.7(2) ?
C1 N1 H1A . . 111(2) ?
C1 N1 H1B . . 120(2) ?
H1A N1 H1B . . 122(3) ?
N1 C1 C6 . . 123.9(3) ?
N1 C1 C2 . . 118.4(3) ?
C6 C1 C2 . . 117.7(3) ?
C3 C2 C1 . . 121.0(3) ?
C3 C2 H2A . . 119.5 ?
C1 C2 H2A . . 119.5 ?
C2 C3 C4 . . 121.3(3) ?
C2 C3 C7 . . 117.0(3) ?
C4 C3 C7 . . 121.7(3) ?
C5 C4 C3 . . 118.7(3) ?
C5 C4 H4A . . 120.6 ?
C3 C4 H4A . . 120.6 ?
C4 C5 C6 . . 121.6(3) ?
C4 C5 H5A . . 119.2 ?
C6 C5 H5A . . 119.2 ?
C1 C6 C5 . . 119.6(3) ?
C1 C6 C9 . . 120.5(3) ?
C5 C6 C9 . . 119.9(3) ?
O2 C7 O1 . . 123.8(3) ?
O2 C7 C3 . . 124.3(3) ?
O1 C7 C3 . . 111.9(3) ?
O1 C8 H8A . . 109.5 ?
O1 C8 H8B . . 109.5 ?
H8A C8 H8B . . 109.5 ?
O1 C8 H8C . . 109.5 ?
H8A C8 H8C . . 109.5 ?
H8B C8 H8C . . 109.5 ?
O4 C9 O3 . . 122.3(3) ?
O4 C9 C6 . . 124.8(3) ?
O3 C9 C6 . . 112.9(3) ?
O3 C10 H10A . . 109.5 ?
O3 C10 H10B . . 109.5 ?
H10A C10 H10B . . 109.5 ?
O3 C10 H10C . . 109.5 ?
H10A C10 H10C . . 109.5 ?
H10B C10 H10C . . 109.5 ?

loop_
_geom_bond_atom_site_label_1
_geom_bond_atom_site_label_2
_geom_bond_site_symmetry_2
_geom_bond_distance
_geom_bond_publ_flag
O1 C7 . 1.330(3) ?
O1 C8 . 1.455(3) ?
O2 C7 . 1.195(3) ?
O3 C9 . 1.333(3) ?
O3 C10 . 1.450(3) ?
O4 C9 . 1.216(3) ?
N1 C1 . 1.365(4) ?
N1 H1A . 0.92(4) ?
N1 H1B . 0.94(3) ?
C1 C6 . 1.398(4) ?
C1 C2 . 1.418(4) ?
C2 C3 . 1.368(4) ?
C2 H2A . 0.9500 ?
C3 C4 . 1.379(4) ?
C3 C7 . 1.512(4) ?
C4 C5 . 1.376(4) ?
C4 H4A . 0.9500 ?
C5 C6 . 1.403(4) ?
C5 H5A . 0.9500 ?
C6 C9 . 1.489(4) ?
C8 H8A . 0.9800 ?
C8 H8B . 0.9800 ?
C8 H8C . 0.9800 ?
C10 H10A . 0.9800 ?
C10 H10B . 0.9800 ?
C10 H10C . 0.9800 ?

loop_
_geom_hbond_atom_site_label_D
_geom_hbond_atom_site_label_H
_geom_hbond_atom_site_label_A
_geom_hbond_site_symmetry_D
_geom_hbond_site_symmetry_H
_geom_hbond_site_symmetry_A
_geom_hbond_distance_DH
_geom_hbond_distance_HA
_geom_hbond_distance_DA
_geom_hbond_angle_DHA
_geom_hbond_publ_flag
N1 H1A O4 . . 1_555 0.92(4) 2.01(4) 2.717(4) 133(3) yes
N1 H1B O2 . . 3_565 0.95(4) 2.14(3) 3.016(4) 153(3) yes

loop_
_geom_torsion_atom_site_label_1
_geom_torsion_atom_site_label_2
_geom_torsion_atom_site_label_3
_geom_torsion_atom_site_label_4
_geom_torsion_site_symmetry_1
_geom_torsion_site_symmetry_2
_geom_torsion_site_symmetry_3
_geom_torsion_site_symmetry_4
_geom_torsion
_geom_torsion_publ_flag
N1 C1 C2 C3 . . . . 179.4(3) ?
C6 C1 C2 C3 . . . . 0.4(4) ?
C1 C2 C3 C4 . . . . -0.1(4) ?
C1 C2 C3 C7 . . . . 177.6(3) ?
C2 C3 C4 C5 . . . . -0.3(4) ?
C7 C3 C4 C5 . . . . -178.0(3) ?
C3 C4 C5 C6 . . . . 0.5(4) ?
N1 C1 C6 C5 . . . . -179.2(3) ?
C2 C1 C6 C5 . . . . -0.1(4) ?
N1 C1 C6 C9 . . . . 1.2(5) ?
C2 C1 C6 C9 . . . . -179.8(3) ?
C4 C5 C6 C1 . . . . -0.3(4) ?
C4 C5 C6 C9 . . . . 179.3(3) ?
C8 O1 C7 O2 . . . . -2.7(4) ?
C8 O1 C7 C3 . . . . 177.5(2) ?
C2 C3 C7 O2 . . . . -1.7(4) ?
C4 C3 C7 O2 . . . . 176.1(3) ?
C2 C3 C7 O1 . . . . 178.1(2) ?
C4 C3 C7 O1 . . . . -4.1(4) ?
C10 O3 C9 O4 . . . . 2.2(4) ?
C10 O3 C9 C6 . . . . -178.6(2) ?
C1 C6 C9 O4 . . . . 4.7(4) ?
C5 C6 C9 O4 . . . . -175.0(3) ?
C1 C6 C9 O3 . . . . -174.5(3) ?
C5 C6 C9 O3 . . . . 5.8(4) ?

loop_
_cod_related_entry_id
_cod_related_entry_database
_cod_related_entry_code
1 ChemSpider 71656
